data_4089295
loop_
_publ_author_name
'Lifschitz, Alejo M.'
'Hirscher, Nathanael A.'
'Lee, Heui Beom'
'Buss, Joshua A.'
'Agapie, Theodor'

_publ_section_title
;
 Ethylene Tetramerization Catalysis: Effects of Aluminum-Induced
 Isomerization of PNP to PPN Ligands
;
_journal_issue 8
_journal_name_full Organometallics
_journal_page_first 1640
_journal_paper_doi 10.1021/acs.organomet.7b00189
_journal_volume 36
_journal_year 2017
_chemical_formula_moiety 'Al Cl4, C27 H28 N P2'
_chemical_formula_sum 'C27 H28 Al Cl4 N P2'
_chemical_formula_weight 597.22
_space_group_crystal_system orthorhombic
_space_group_IT_number 19
_space_group_name_Hall 'P 2ac 2ab'
_space_group_name_H-M_alt 'P 21 21 21'
_atom_sites_solution_hydrogens mixed
_atom_sites_solution_primary direct
_audit_creation_date 2016-04-28
_audit_creation_method
;
Olex2 1.2
(compiled 2016.02.19 svn.r3266 for OlexSys, GUI svn.r5155)
;
_cell_angle_alpha 90
_cell_angle_beta 90
_cell_angle_gamma 90
_cell_formula_units_Z 4
_cell_length_a 10.2494(5)
_cell_length_b 15.7035(8)
_cell_length_c 17.8108(10)
_cell_measurement_reflns_used 9433
_cell_measurement_temperature 100(2)
_cell_measurement_theta_max 30.48
_cell_measurement_theta_min 2.29
_cell_volume 2866.7(3)
_computing_cell_refinement 'SAINT v8.34A (Bruker, 2013)'
_computing_data_collection 'APEX3 (Bruker, 2016)'
_computing_data_reduction 'SAINT v8.34A (Bruker, 2013)'
_computing_molecular_graphics 'Olex2 (Dolomanov et al., 2009)'
_computing_publication_material 'Olex2 (Dolomanov et al., 2009)'
_computing_structure_refinement 'ShelXL (Sheldrick, 2015)'
_computing_structure_solution 'XT (Sheldrick, 2015)'
_diffrn_ambient_temperature 99.99
_diffrn_detector_area_resol_mean 8.33
_diffrn_measured_fraction_theta_full 1.000
_diffrn_measured_fraction_theta_max 1.000
_diffrn_measurement_device_type 'Bruker APEX-II CCD'
_diffrn_measurement_method '\f and \w scans'
_diffrn_radiation_type MoK\a
_diffrn_radiation_wavelength 0.71073
_diffrn_reflns_av_R_equivalents 0.0432
_diffrn_reflns_av_unetI/netI 0.0278
_diffrn_reflns_Laue_measured_fraction_full 1.000
_diffrn_reflns_Laue_measured_fraction_max 1.000
_diffrn_reflns_limit_h_max 14
_diffrn_reflns_limit_h_min -14
_diffrn_reflns_limit_k_max 19
_diffrn_reflns_limit_k_min -22
_diffrn_reflns_limit_l_max 25
_diffrn_reflns_limit_l_min -25
_diffrn_reflns_number 59918
_diffrn_reflns_point_group_measured_fraction_full 1.000
_diffrn_reflns_point_group_measured_fraction_max 0.999
_diffrn_reflns_theta_full 26.000
_diffrn_reflns_theta_max 30.541
_diffrn_reflns_theta_min 1.729
_diffrn_source 'sealed tube'
_diffrn_standards_number 0
_exptl_absorpt_coefficient_mu 0.573
_exptl_absorpt_correction_T_max 0.7461
_exptl_absorpt_correction_T_min 0.6904
_exptl_absorpt_correction_type multi-scan
_exptl_absorpt_process_details
;
SADABS-2014/5 (Bruker,2014/5) was used for absorption correction.
wR2(int) was 0.0641 before and 0.0593 after correction.
The Ratio of minimum to maximum transmission is 0.9253.
The \l/2 correction factor is Not present.
;
_exptl_crystal_colour colorless
_exptl_crystal_density_diffrn 1.384
_exptl_crystal_density_meas ?
_exptl_crystal_description block
_exptl_crystal_F_000 1232
_refine_diff_density_max 0.431
_refine_diff_density_min -0.244
_refine_diff_density_rms 0.047
_refine_ls_abs_structure_details
;
 Flack x determined using 3572 quotients [(I+)-(I-)]/[(I+)+(I-)]
 (Parsons, Flack and Wagner, Acta Cryst. B69 (2013) 249-259).
;
_refine_ls_abs_structure_Flack 0.008(14)
_refine_ls_extinction_method none
_refine_ls_goodness_of_fit_ref 1.063
_refine_ls_hydrogen_treatment mixed
_refine_ls_matrix_type full
_refine_ls_number_parameters 322
_refine_ls_number_reflns 8770
_refine_ls_number_restraints 0
_refine_ls_restrained_S_all 1.063
_refine_ls_R_factor_all 0.0265
_refine_ls_R_factor_gt 0.0237
_refine_ls_shift/su_max 0.001
_refine_ls_shift/su_mean 0.000
_refine_ls_structure_factor_coef Fsqd
_refine_ls_weighting_details 'w=1/[\s^2^(Fo^2^)+(0.0219P)^2^+0.7109P] where P=(Fo^2^+2Fc^2^)/3'
_refine_ls_weighting_scheme calc
_refine_ls_wR_factor_gt 0.0549
_refine_ls_wR_factor_ref 0.0582
_reflns_Friedel_coverage 0.801
_reflns_Friedel_fraction_full 1.000
_reflns_Friedel_fraction_max 0.999
_reflns_number_gt 8278
_reflns_number_total 8770
_reflns_threshold_expression 'I > 2\s(I)'
_cod_data_source_file om7b00189_si_003.cif
_cod_data_source_block 9
_cod_depositor_comments
;
The following automatic conversions were performed:

data item '_exptl_crystal_density_meas' value 'not measured' was
changed to '?' -- the value is perceived as not measured.

Automatic conversion script
Id: cif_fix_values 6909 2019-04-08 15:41:33Z antanas 
;
_cod_database_code 4089295
_shelxl_version_number 2014-3
_shelx_space_group_comment
;
The symmetry employed for this shelxl refinement is uniquely defined
by the following loop, which should always be used as a source of
symmetry information in preference to the above space-group names.
They are only intended as comments.
;
_olex2_refinement_description
;
1. Fixed Uiso
 At 1.2 times of:
  All C(H) groups
 At 1.5 times of:
  All C(H,H,H) groups
2.a Ternary CH refined with riding coordinates:
 C1(H1A)
2.b Aromatic/amide H refined with riding coordinates:
 C27(H27), C26(H26), C23(H23), C7(H7), C24(H24), C25(H25), C6(H6), C8(H8),
 C9(H9), C5(H5), C21(H21), C17(H17), C11(H11), C15(H15), C18(H18), C14(H14),
 C12(H12), C19(H19), C20(H20), C13(H13)
2.c Idealised Me refined as rotating group:
 C3(H3A,H3B,H3C), C2(H2A,H2B,H2C)
;
_olex2_submission_special_instructions 'No special instructions were received'

loop_
_space_group_symop_operation_xyz
'x, y, z'
'-x+1/2, -y, z+1/2'
'-x, y+1/2, -z+1/2'
'x+1/2, -y+1/2, -z'

loop_
_atom_site_label
_atom_site_type_symbol
_atom_site_fract_x
_atom_site_fract_y
_atom_site_fract_z
_atom_site_U_iso_or_equiv
_atom_site_adp_type
_atom_site_occupancy
_atom_site_site_symmetry_order
_atom_site_calc_flag
_atom_site_refinement_flags_posn
Cl2 Cl 0.89687(4) 0.36081(3) 0.32889(3) 0.02030(9) Uani 1 1 d .
Cl4 Cl 0.99194(5) 0.27277(3) 0.15597(3) 0.02297(10) Uani 1 1 d .
P1 P 0.59849(4) 0.53920(3) 0.32810(2) 0.01292(8) Uani 1 1 d .
P2 P 0.62545(4) 0.55209(3) 0.49666(3) 0.01553(9) Uani 1 1 d .
Cl3 Cl 0.74932(5) 0.17549(3) 0.26299(3) 0.03109(12) Uani 1 1 d .
Cl1 Cl 0.68741(5) 0.36913(3) 0.17603(3) 0.03084(12) Uani 1 1 d .
Al1 Al 0.83273(5) 0.29433(3) 0.23022(3) 0.01642(11) Uani 1 1 d .
N1 N 0.57669(14) 0.58892(9) 0.40839(8) 0.0136(3) Uani 1 1 d .
C27 C 0.87882(17) 0.57934(11) 0.43982(10) 0.0162(3) Uani 1 1 d .
H27 H 0.8416 0.6236 0.4105 0.019 Uiso 1 1 calc R
C4 C 0.44820(16) 0.50090(11) 0.29040(10) 0.0135(3) Uani 1 1 d .
C22 C 0.79849(16) 0.52825(11) 0.48422(10) 0.0139(3) Uani 1 1 d .
C26 C 1.01297(18) 0.56597(12) 0.43810(11) 0.0188(3) Uani 1 1 d .
H26 H 1.0668 0.6004 0.4071 0.023 Uiso 1 1 calc R
C10 C 0.68305(17) 0.60108(11) 0.25962(10) 0.0162(3) Uani 1 1 d .
C23 C 0.85549(17) 0.46496(11) 0.52898(10) 0.0162(3) Uani 1 1 d .
H23 H 0.8024 0.4308 0.5607 0.019 Uiso 1 1 calc R
C7 C 0.21874(19) 0.43372(13) 0.23251(12) 0.0236(4) Uani 1 1 d .
H7 H 0.1401 0.4109 0.2127 0.028 Uiso 1 1 calc R
C24 C 0.98951(18) 0.45212(12) 0.52700(10) 0.0179(3) Uani 1 1 d .
H24 H 1.0276 0.4086 0.5569 0.021 Uiso 1 1 calc R
C25 C 1.06802(18) 0.50220(12) 0.48180(11) 0.0193(4) Uani 1 1 d .
H25 H 1.1596 0.4929 0.4807 0.023 Uiso 1 1 calc R
C6 C 0.23309(19) 0.44346(13) 0.30967(12) 0.0230(4) Uani 1 1 d .
H6 H 0.1644 0.4272 0.3425 0.028 Uiso 1 1 calc R
C16 C 0.55251(16) 0.44556(12) 0.49972(10) 0.0173(3) Uani 1 1 d .
C8 C 0.31875(19) 0.45721(12) 0.18436(11) 0.0202(3) Uani 1 1 d .
H8 H 0.3086 0.4501 0.1317 0.024 Uiso 1 1 calc R
C9 C 0.43362(18) 0.49109(11) 0.21283(10) 0.0164(3) Uani 1 1 d .
H9 H 0.5019 0.5075 0.1798 0.020 Uiso 1 1 calc R
C1 C 0.50575(17) 0.67348(11) 0.40552(10) 0.0163(3) Uani 1 1 d .
H1A H 0.4762 0.6824 0.3526 0.020 Uiso 1 1 calc R
C5 C 0.34749(17) 0.47680(12) 0.33869(11) 0.0178(3) Uani 1 1 d .
H5 H 0.3574 0.4833 0.3914 0.021 Uiso 1 1 calc R
C21 C 0.43661(19) 0.43854(15) 0.54061(11) 0.0248(4) Uani 1 1 d .
H21 H 0.4029 0.4867 0.5664 0.030 Uiso 1 1 calc R
C17 C 0.60115(19) 0.37349(12) 0.46310(11) 0.0203(3) Uani 1 1 d .
H17 H 0.6806 0.3770 0.4358 0.024 Uiso 1 1 calc R
C3 C 0.38488(19) 0.67342(13) 0.45496(11) 0.0226(4) Uani 1 1 d .
H3A H 0.3281 0.6259 0.4406 0.034 Uiso 1 1 calc GR
H3B H 0.3378 0.7272 0.4485 0.034 Uiso 1 1 calc GR
H3C H 0.4108 0.6671 0.5076 0.034 Uiso 1 1 calc GR
C11 C 0.81488(18) 0.58269(13) 0.24727(11) 0.0207(4) Uani 1 1 d .
H11 H 0.8550 0.5360 0.2721 0.025 Uiso 1 1 calc R
C15 C 0.6233(2) 0.66915(12) 0.22245(11) 0.0213(4) Uani 1 1 d .
H15 H 0.5332 0.6808 0.2299 0.026 Uiso 1 1 calc R
C18 C 0.5336(2) 0.29668(14) 0.46653(13) 0.0286(5) Uani 1 1 d .
H18 H 0.5671 0.2481 0.4413 0.034 Uiso 1 1 calc R
C2 C 0.5982(2) 0.74562(12) 0.42492(14) 0.0262(4) Uani 1 1 d .
H2A H 0.6304 0.7381 0.4763 0.039 Uiso 1 1 calc GR
H2B H 0.5520 0.8001 0.4211 0.039 Uiso 1 1 calc GR
H2C H 0.6720 0.7453 0.3899 0.039 Uiso 1 1 calc GR
C14 C 0.6975(2) 0.71949(13) 0.17452(12) 0.0277(4) Uani 1 1 d .
H14 H 0.6584 0.7665 0.1496 0.033 Uiso 1 1 calc R
C12 C 0.8865(2) 0.63330(16) 0.19834(12) 0.0287(5) Uani 1 1 d .
H12 H 0.9759 0.6210 0.1893 0.034 Uiso 1 1 calc R
C19 C 0.4180(2) 0.29063(16) 0.50647(14) 0.0337(5) Uani 1 1 d .
H19 H 0.3720 0.2382 0.5082 0.040 Uiso 1 1 calc R
C20 C 0.3702(2) 0.36079(17) 0.54361(13) 0.0335(5) Uani 1 1 d .
H20 H 0.2915 0.3564 0.5715 0.040 Uiso 1 1 calc R
C13 C 0.8280(2) 0.70145(16) 0.16286(12) 0.0324(5) Uani 1 1 d .
H13 H 0.8779 0.7363 0.1301 0.039 Uiso 1 1 calc R
H1 H 0.671(2) 0.4765(15) 0.3415(14) 0.021(6) Uiso 1 1 d .

loop_
_atom_site_aniso_label
_atom_site_aniso_U_11
_atom_site_aniso_U_22
_atom_site_aniso_U_33
_atom_site_aniso_U_23
_atom_site_aniso_U_13
_atom_site_aniso_U_12
Cl2 0.01697(18) 0.02359(19) 0.0204(2) -0.00529(16) -0.00045(17) 0.00073(16)
Cl4 0.0235(2) 0.0241(2) 0.0213(2) -0.00451(16) 0.00254(17) 0.00277(17)
P1 0.00992(17) 0.01583(18) 0.01302(18) 0.00094(15) 0.00027(15) -0.00043(15)
P2 0.01235(19) 0.0194(2) 0.0149(2) -0.00008(17) -0.00029(16) 0.00249(16)
Cl3 0.0260(2) 0.0252(2) 0.0420(3) 0.0083(2) -0.0098(2) -0.01248(19)
Cl1 0.0268(2) 0.0300(2) 0.0357(3) -0.0020(2) -0.0113(2) 0.0120(2)
Al1 0.0137(2) 0.0154(2) 0.0202(3) -0.0009(2) -0.0021(2) -0.00025(19)
N1 0.0124(6) 0.0149(6) 0.0136(7) -0.0004(5) -0.0008(5) 0.0029(5)
C27 0.0143(8) 0.0165(7) 0.0177(8) 0.0007(6) -0.0028(6) 0.0005(6)
C4 0.0108(7) 0.0132(7) 0.0167(8) -0.0015(6) -0.0003(6) 0.0005(6)
C22 0.0115(7) 0.0160(7) 0.0140(8) -0.0022(6) -0.0016(6) 0.0005(6)
C26 0.0142(8) 0.0219(8) 0.0203(8) 0.0015(7) -0.0005(7) -0.0020(7)
C10 0.0138(7) 0.0208(8) 0.0139(8) -0.0010(6) 0.0016(6) -0.0051(6)
C23 0.0156(8) 0.0183(8) 0.0147(8) 0.0009(6) -0.0015(6) 0.0002(6)
C7 0.0174(8) 0.0249(9) 0.0286(10) -0.0057(8) -0.0027(8) -0.0059(7)
C24 0.0166(8) 0.0186(8) 0.0185(8) -0.0012(6) -0.0042(6) 0.0034(7)
C25 0.0121(7) 0.0239(9) 0.0218(9) -0.0020(7) -0.0018(6) 0.0024(7)
C6 0.0174(8) 0.0243(9) 0.0274(10) -0.0020(7) 0.0027(7) -0.0070(7)
C16 0.0123(7) 0.0244(8) 0.0153(8) 0.0068(7) -0.0012(6) -0.0015(6)
C8 0.0192(8) 0.0217(8) 0.0197(9) -0.0048(7) -0.0030(7) -0.0005(7)
C9 0.0153(8) 0.0174(8) 0.0166(8) -0.0019(6) 0.0004(6) 0.0015(6)
C1 0.0138(7) 0.0155(7) 0.0197(8) -0.0016(6) -0.0012(7) 0.0041(6)
C5 0.0158(8) 0.0199(8) 0.0178(8) -0.0020(7) 0.0015(7) -0.0023(6)
C21 0.0150(8) 0.0415(12) 0.0179(9) 0.0100(8) 0.0014(7) 0.0009(8)
C17 0.0177(8) 0.0223(8) 0.0210(9) 0.0057(7) -0.0030(7) -0.0039(7)
C3 0.0167(8) 0.0247(9) 0.0264(9) -0.0026(7) 0.0024(7) 0.0069(7)
C11 0.0146(8) 0.0305(9) 0.0170(9) -0.0055(7) 0.0010(7) -0.0039(7)
C15 0.0230(9) 0.0221(8) 0.0186(8) 0.0026(7) -0.0011(7) -0.0043(7)
C18 0.0283(11) 0.0254(10) 0.0321(11) 0.0081(8) -0.0076(9) -0.0087(8)
C2 0.0222(9) 0.0175(8) 0.0390(12) -0.0043(8) -0.0037(9) -0.0004(7)
C14 0.0408(12) 0.0246(9) 0.0177(9) 0.0038(8) -0.0017(9) -0.0126(9)
C12 0.0201(9) 0.0463(12) 0.0195(9) -0.0088(9) 0.0059(8) -0.0156(9)
C19 0.0283(11) 0.0383(12) 0.0346(12) 0.0162(10) -0.0097(9) -0.0160(9)
C20 0.0170(9) 0.0572(15) 0.0262(10) 0.0208(10) -0.0018(8) -0.0123(10)
C13 0.0397(12) 0.0414(12) 0.0161(9) -0.0020(8) 0.0033(9) -0.0276(10)

loop_
_atom_type_symbol
_atom_type_description
_atom_type_scat_dispersion_real
_atom_type_scat_dispersion_imag
_atom_type_scat_source
C C 0.0033 0.0016 'International Tables Vol C Tables 4.2.6.8 and 6.1.1.4'
H H 0.0000 0.0000 'International Tables Vol C Tables 4.2.6.8 and 6.1.1.4'
Al Al 0.0645 0.0514 'International Tables Vol C Tables 4.2.6.8 and 6.1.1.4'
Cl Cl 0.1484 0.1585 'International Tables Vol C Tables 4.2.6.8 and 6.1.1.4'
N N 0.0061 0.0033 'International Tables Vol C Tables 4.2.6.8 and 6.1.1.4'
P P 0.1023 0.0942 'International Tables Vol C Tables 4.2.6.8 and 6.1.1.4'

loop_
_geom_angle_atom_site_label_1
_geom_angle_atom_site_label_2
_geom_angle_atom_site_label_3
_geom_angle
N1 P1 C4 111.71(8)
N1 P1 C10 113.69(8)
N1 P1 H1 106.7(11)
C4 P1 H1 108.5(11)
C10 P1 C4 110.22(8)
C10 P1 H1 105.7(11)
N1 P2 C22 103.67(8)
N1 P2 C16 102.25(8)
C22 P2 C16 102.28(8)
Cl4 Al1 Cl2 110.57(3)
Cl4 Al1 Cl3 109.76(3)
Cl4 Al1 Cl1 110.04(3)
Cl3 Al1 Cl2 108.90(3)
Cl1 Al1 Cl2 108.49(3)
Cl1 Al1 Cl3 109.04(3)
P1 N1 P2 125.87(9)
C1 N1 P1 116.88(11)
C1 N1 P2 117.24(11)
C22 C27 H27 119.7
C26 C27 H27 119.7
C26 C27 C22 120.59(17)
C9 C4 P1 120.08(14)
C5 C4 P1 119.85(14)
C5 C4 C9 119.99(17)
C27 C22 P2 121.60(13)
C27 C22 C23 118.96(16)
C23 C22 P2 118.76(14)
C27 C26 H26 120.1
C25 C26 C27 119.88(18)
C25 C26 H26 120.1
C11 C10 P1 117.66(15)
C15 C10 P1 121.80(14)
C15 C10 C11 120.43(17)
C22 C23 H23 120.0
C24 C23 C22 120.04(17)
C24 C23 H23 120.0
C6 C7 H7 119.9
C8 C7 H7 119.9
C8 C7 C6 120.26(18)
C23 C24 H24 119.7
C25 C24 C23 120.50(17)
C25 C24 H24 119.7
C26 C25 H25 120.0
C24 C25 C26 120.00(17)
C24 C25 H25 120.0
C7 C6 H6 120.0
C5 C6 C7 120.01(18)
C5 C6 H6 120.0
C21 C16 P2 115.73(16)
C21 C16 C17 118.83(18)
C17 C16 P2 125.41(14)
C7 C8 H8 119.9
C7 C8 C9 120.21(18)
C9 C8 H8 119.9
C4 C9 H9 120.2
C8 C9 C4 119.60(17)
C8 C9 H9 120.2
N1 C1 H1A 107.4
N1 C1 C3 111.79(15)
N1 C1 C2 110.31(15)
C3 C1 H1A 107.4
C2 C1 H1A 107.4
C2 C1 C3 112.19(16)
C4 C5 H5 120.0
C6 C5 C4 119.93(18)
C6 C5 H5 120.0
C16 C21 H21 119.9
C16 C21 C20 120.1(2)
C20 C21 H21 119.9
C16 C17 H17 119.9
C18 C17 C16 120.24(19)
C18 C17 H17 119.9
C1 C3 H3A 109.5
C1 C3 H3B 109.5
C1 C3 H3C 109.5
H3A C3 H3B 109.5
H3A C3 H3C 109.5
H3B C3 H3C 109.5
C10 C11 H11 120.3
C12 C11 C10 119.4(2)
C12 C11 H11 120.3
C10 C15 H15 120.5
C14 C15 C10 119.03(19)
C14 C15 H15 120.5
C17 C18 H18 119.8
C19 C18 C17 120.5(2)
C19 C18 H18 119.8
C1 C2 H2A 109.5
C1 C2 H2B 109.5
C1 C2 H2C 109.5
H2A C2 H2B 109.5
H2A C2 H2C 109.5
H2B C2 H2C 109.5
C15 C14 H14 119.8
C13 C14 C15 120.3(2)
C13 C14 H14 119.8
C11 C12 H12 120.0
C13 C12 C11 120.1(2)
C13 C12 H12 120.0
C18 C19 H19 120.1
C20 C19 C18 119.8(2)
C20 C19 H19 120.1
C21 C20 H20 119.8
C19 C20 C21 120.5(2)
C19 C20 H20 119.8
C14 C13 H13 119.7
C12 C13 C14 120.69(19)
C12 C13 H13 119.7

loop_
_geom_bond_atom_site_label_1
_geom_bond_atom_site_label_2
_geom_bond_distance
Cl2 Al1 2.1472(7)
Cl4 Al1 2.1276(7)
P1 N1 1.6445(15)
P1 C4 1.7848(18)
P1 C10 1.7842(18)
P1 H1 1.25(2)
P2 N1 1.7482(15)
P2 C22 1.8261(18)
P2 C16 1.8331(19)
Cl3 Al1 2.1341(7)
Cl1 Al1 2.1284(7)
N1 C1 1.515(2)
C27 H27 0.9500
C27 C22 1.395(2)
C27 C26 1.391(3)
C4 C9 1.398(3)
C4 C5 1.396(2)
C22 C23 1.402(2)
C26 H26 0.9500
C26 C25 1.388(3)
C10 C11 1.399(3)
C10 C15 1.399(3)
C23 H23 0.9500
C23 C24 1.389(3)
C7 H7 0.9500
C7 C6 1.391(3)
C7 C8 1.386(3)
C24 H24 0.9500
C24 C25 1.383(3)
C25 H25 0.9500
C6 H6 0.9500
C6 C5 1.384(3)
C16 C21 1.398(3)
C16 C17 1.398(3)
C8 H8 0.9500
C8 C9 1.388(3)
C9 H9 0.9500
C1 H1A 1.0000
C1 C3 1.520(3)
C1 C2 1.517(3)
C5 H5 0.9500
C21 H21 0.9500
C21 C20 1.399(3)
C17 H17 0.9500
C17 C18 1.392(3)
C3 H3A 0.9800
C3 H3B 0.9800
C3 H3C 0.9800
C11 H11 0.9500
C11 C12 1.389(3)
C15 H15 0.9500
C15 C14 1.390(3)
C18 H18 0.9500
C18 C19 1.385(3)
C2 H2A 0.9800
C2 H2B 0.9800
C2 H2C 0.9800
C14 H14 0.9500
C14 C13 1.383(4)
C12 H12 0.9500
C12 C13 1.380(4)
C19 H19 0.9500
C19 C20 1.375(4)
C20 H20 0.9500
C13 H13 0.9500

loop_
_geom_torsion_atom_site_label_1
_geom_torsion_atom_site_label_2
_geom_torsion_atom_site_label_3
_geom_torsion_atom_site_label_4
_geom_torsion
P1 N1 C1 C3 122.61(14)
P1 N1 C1 C2 -111.82(16)
P1 C4 C9 C8 176.75(14)
P1 C4 C5 C6 -177.06(15)
P1 C10 C11 C12 -175.47(15)
P1 C10 C15 C14 174.49(15)
P2 N1 C1 C3 -56.30(18)
P2 N1 C1 C2 69.26(18)
P2 C22 C23 C24 -172.62(14)
P2 C16 C21 C20 177.18(15)
P2 C16 C17 C18 -176.81(15)
N1 P1 C4 C9 152.27(14)
N1 P1 C4 C5 -30.88(17)
N1 P1 C10 C11 102.79(15)
N1 P1 C10 C15 -73.38(17)
N1 P2 C22 C27 37.66(16)
N1 P2 C22 C23 -151.92(14)
N1 P2 C16 C21 -100.45(15)
N1 P2 C16 C17 77.49(17)
C27 C22 C23 C24 -1.9(3)
C27 C26 C25 C24 -0.1(3)
C4 P1 N1 P2 109.95(11)
C4 P1 N1 C1 -68.86(14)
C4 P1 C10 C11 -130.91(14)
C4 P1 C10 C15 52.92(17)
C22 P2 N1 P1 53.05(12)
C22 P2 N1 C1 -128.14(13)
C22 P2 C16 C21 152.40(14)
C22 P2 C16 C17 -29.66(18)
C22 C27 C26 C25 -1.0(3)
C22 C23 C24 C25 0.9(3)
C26 C27 C22 P2 172.43(14)
C26 C27 C22 C23 2.0(3)
C10 P1 N1 P2 -124.54(11)
C10 P1 N1 C1 56.65(14)
C10 P1 C4 C9 24.87(17)
C10 P1 C4 C5 -158.28(14)
C10 C11 C12 C13 0.5(3)
C10 C15 C14 C13 1.1(3)
C23 C24 C25 C26 0.1(3)
C7 C6 C5 C4 0.2(3)
C7 C8 C9 C4 0.4(3)
C6 C7 C8 C9 -0.4(3)
C16 P2 N1 P1 -53.02(12)
C16 P2 N1 C1 125.79(13)
C16 P2 C22 C27 143.70(15)
C16 P2 C22 C23 -45.88(16)
C16 C21 C20 C19 0.0(3)
C16 C17 C18 C19 -0.3(3)
C8 C7 C6 C5 0.1(3)
C9 C4 C5 C6 -0.2(3)
C5 C4 C9 C8 -0.1(3)
C21 C16 C17 C18 1.1(3)
C17 C16 C21 C20 -0.9(3)
C17 C18 C19 C20 -0.6(3)
C11 C10 C15 C14 -1.6(3)
C11 C12 C13 C14 -1.0(3)
C15 C10 C11 C12 0.8(3)
C15 C14 C13 C12 0.1(3)
C18 C19 C20 C21 0.8(3)
